data_2002723
loop_
_publ_author_name
'Mueller-Buschbaum, Hk'
'Gallinat, S'

_publ_section_title
;
Synthese und Roentgenstrukturanalyse von K Cu Gd2 Mo4 O16 und K Cu Tb2
Mo4 O16
;
_journal_name_full
;
Zeitschrift fuer Naturforschung, Teil B. Anorganische Chemie,
Organische Chemie (42,1987-)
;
_journal_page_first 1794
_journal_page_last 1798
_journal_volume 50
_journal_year 1995
_chemical_formula_structural 'Cu K Tb2 (Mo O4)4'
_chemical_formula_sum 'Cu K Mo4 O16 Tb2'
_chemical_name_systematic
;
Copper potassium diterbium tetrakis(molybdate)
;
_space_group_IT_number 15
_symmetry_cell_setting monoclinic
_symmetry_Int_Tables_number 15
_symmetry_space_group_name_Hall '-C 2yc'
_symmetry_space_group_name_H-M 'C 1 2/c 1'
_cell_angle_alpha 90
_cell_angle_beta 92.93(4)
_cell_angle_gamma 90
_cell_formula_units_Z 4
_cell_length_a 5.2592(13)
_cell_length_b 12.616(3)
_cell_length_c 19.556(9)
_cell_volume 1295.8
_refine_ls_R_factor_all 0.064
_cod_database_code 2002723

loop_
_symmetry_equiv_pos_as_xyz
x,y,z
-x,y,1/2-z
-x,-y,-z
x,-y,1/2+z
1/2+x,1/2+y,z
1/2-x,1/2+y,1/2-z
1/2-x,1/2-y,-z
1/2+x,1/2-y,1/2+z

loop_
_atom_site_aniso_label
_atom_site_aniso_U_11
_atom_site_aniso_U_12
_atom_site_aniso_U_13
_atom_site_aniso_U_22
_atom_site_aniso_U_23
_atom_site_aniso_U_33
Tb1 0.01144(3) 0.00082 0.00013(3) 0.01084(3) -0.00022(4) 0.00616(3)
Mo1 0.01018(7) -0.00109(6) 0.00120(6) 0.01485(7) -0.00065(7) 0.00758(7)
Mo2 0.01163(7) -0.00081 0.00008(6) 0.01500(8) -0.00071(7) 0.00508(7)
Cu1 0.0345(2) 0. -0.0113(2) 0.0278(2) 0. 0.0200(2)
K1 0.0286(4) 0. -0.0134(3) 0.0125(3) 0. 0.0273(4)
O1 0.0150(7) .0000(6) 0.0011(6) 0.0155(7) -0.0005(6) 0.0141(8)
O2 0.0135(7) 0.0002(5) 0.0006(6) 0.0134(7) 0.0001(6) 0.0136(7)
O3 0.0173(7) -0.0003(7) 0.0008(7) 0.0170(7) -0.0001(7) 0.0169(8)
O4 0.0225(8) -0.0001(8) 0.0014(7) 0.0228(8) -0.0004(8) 0.0224(8)
O5 0.0137(7) 0.0003(6) 0.0009(6) 0.0138(7) -0.0001(6) 0.0135(8)
O6 0.0181(7) -0.0001(6) 0.0010(7) 0.0184(7) 0.0003(7) 0.0174(8)
O7 0.0140(7) 0.0002(6) 0.0005(6) 0.0138(7) 0.0001(6) 0.0132(7)
O8 0.0106(6) .0000(6) 0.0007(5) 0.0107(6) 0.0002(7) 0.0105(7)

loop_
_atom_site_label
_atom_site_type_symbol
_atom_site_symmetry_multiplicity
_atom_site_Wyckoff_symbol
_atom_site_fract_x
_atom_site_fract_y
_atom_site_fract_z
_atom_site_occupancy
_atom_site_attached_hydrogens
_atom_site_calc_flag
Tb1 Tb3+ 8 f -0.00145(2) 0.852600(9) 0.032000(6) 1. 0 d
Mo1 Mo6+ 8 f 0.01306(4) 0.56101(2) 0.090960(11) 1. 0 d
Mo2 Mo6+ 8 f 0.00779(3) 0.258600(15) 0.14727(1) 1. 0 d
Cu1 Cu1+ 4 e 0. 0.69161(4) 0.25 1. 0 d
K1 K1+ 4 e 0. 0.97160(6) 0.25 1. 0 d
O1 O2- 8 f 0.8262(3) 0.23782(12) 0.43283(8) 1. 0 d
O2 O2- 8 f 0.1606(3) 0.33157(11) 0.54305(8) 1. 0 d
O3 O2- 8 f 0.7363(3) 0.48047(12) 0.53690(9) 1. 0 d
O4 O2- 8 f 0.1251(3) 0.14163(14) 0.32765(9) 1. 0 d
O5 O2- 8 f 0.8935(3) 0.41069(11) 0.67036(8) 1. 0 d
O6 O2- 8 f 0.7724(3) 0.29763(12) 0.28791(9) 1. 0 d
O7 O2- 8 f 0.7794(3) 0.45360(12) 0.39878(8) 1. 0 d
O8 O2- 8 f 0.2502(2) 0.34896(12) 0.36729(7) 1. 0 d

loop_
_atom_type_symbol
_atom_type_oxidation_number
Tb3+ 3.000
Mo6+ 6.000
Cu1+ 1.000
K1+ 1.000
O2- -2.000
